data_2001099
loop_
_publ_author_name
'Chandrakantha, T. N.'
Puttaraja
'Nethaji, M.'

_publ_section_title
;
 Structure of ethyl 5-methoxy-3-phenyl-2-indolecarboxylate
;
_journal_issue 1
_journal_name_full 'Acta Crystallographica Section C'
_journal_page_first 60
_journal_page_last 62
_journal_paper_doi 10.1107/S0108270191002913
_journal_volume 48
_journal_year 1992
_chemical_formula_sum 'C18 H17 N O3'
_space_group_crystal_system monoclinic
_space_group_IT_number 15
_space_group_name_Hall '-C 2yc'
_space_group_name_H-M_alt 'C 1 2/c 1'
_cell_angle_alpha 90
_cell_angle_beta 100.16(3)
_cell_angle_gamma 90
_cell_formula_units_Z 8
_cell_length_a 11.689(2)
_cell_length_b 22.934(4)
_cell_length_c 11.592(2)
_cell_volume 3058.8(10)
_diffrn_radiation_type Mo
_diffrn_radiation_wavelength 0.7107
_exptl_absorpt_coefficient_mu 0.05
_exptl_crystal_density_diffrn 1.28
_exptl_crystal_density_meas 1.30(5)
_exptl_crystal_F_000 1248
_cod_data_source_file cr0281.cif
_cod_data_source_block cr0281a
_cod_depositor_comments
;
 Updating space group information and adding the symmetry operation list.

 Antanas Vaitkus,
 2018-06-14
;
_cod_original_cell_volume 3058.8(8)
_cod_original_sg_symbol_H-M C2/c
_cod_original_formula_sum 'C18 H17 N1 O3'
_cod_database_code 2001099

loop_
_space_group_symop_id
_space_group_symop_operation_xyz
1 x,y,z
2 -x,y,-z+1/2
3 -x,-y,-z
4 x,-y,z+1/2
5 x+1/2,y+1/2,z
6 -x+1/2,y+1/2,-z+1/2
7 -x+1/2,-y+1/2,-z
8 x+1/2,-y+1/2,z+1/2

loop_
_atom_site_label
_atom_site_fract_x
_atom_site_fract_y
_atom_site_fract_z
_atom_site_U_iso_or_equiv
N(1) .8891(2) -.00570(10) .1320(2) .0437(7)
C(2) .8678(2) .05220(10) .1470(2) .0298(7)
C(3) .7904(2) .05870(10) .2243(2) .0385(7)
C(4) .6871(2) -.02180(10) .3281(2) .0425(8)
C(5) .6809(2) -.08130(10) .3398(2) .0491(8)
C(6) .7476(3) -.11900(10) .2821(3) .0555(10)
C(7) .8204(2) -.09820(10) .2116(2) .0513(9)
C(8) .8275(2) -.03820(10) .1982(2) .0413(7)
C(9) .7634(2) .00060(10) .2569(2) .0404(7)
C(10) .7424(2) .11230(10) .2688(2) .0354(7)
C(11) .7378(2) .11740(10) .3875(2) .0416(8)
C(12) .6954(2) .16780(10) .4320(2) .0490(8)
C(13) .6564(2) .21340(10) .3584(3) .0542(9)
C(14) .6586(2) .20840(10) .2399(3) .0535(9)
C(15) .6995(2) .15870(10) .1946(2) .0450(7)
O(16) .6107(2) -.10950(10) .4061(2) .0648(7)
C(17) .5376(3) -.0741(2) .4622(3) .0669(12)
C(18) .9323(2) .09310(10) .0843(2) .0394(7)
O(19) .9908(2) .07770(10) .0134(2) .0557(4)
O(20) .9205(2) .14810(10) .1139(2) .0551(6)
C(21) .9813(3) .19180(10) .0580(4) .0696(13)
C(22) .9355(4) .24940(10) .0790(4) .0780(15)
H(1) .927(3) -.0170(10) .084(3) .0057(8)
H(4) .644(2) .0040(10) .368(2) .0036(6)
H(6) .741(3) -.160(2) .291(3) .0071(9)
H(7) .867(3) -.1240(10) .175(3) .0064(9)
H11 .770(2) .0850(10) .442(2) .0038(6)
H(12) .688(2) .1700(10) .515(3) .0053(7)
H(13) .627(3) .2500(10) .389(3) .0072(9)
H(14) .626(3) .2380(10) .182(3) .0068(9)
H(15) .695(2) .1520(10) .107(2) .0041(6)
H(171) .476(3) -.048(2) .402(3) .0077(10)
H(172) .589(3) -.049(2) .520(3) .0077(10)
H(173) .491(3) -.100(2) .504(3) .0081(10)
H(211) 1.074(4) .187(2) .103(3) .0096(12)
H(212) 1.005(3) .178(2) -.010(3) .0086(11)
H(221) .976(4) .282(2) .042(4) .0116(14)
H(222) .934(6) .256(3) .156(6) .017(3)
H(223) .851(6) .241(3) .037(6) .018(3)
